data_2207251
loop_
_publ_author_name
'Yunhua Cheng '
'Cheng Ma'

_publ_section_title
;
 Dimethyl 3-(methylamino)-2-(4-methylphenyl)furan-4,5-dicarboxylate
;
_journal_coeditor_code HG6253
_journal_issue 11
_journal_name_full 'Acta Crystallographica Section E'
_journal_page_first o3688
_journal_page_last o3690
_journal_paper_doi 10.1107/S1600536805032307
_journal_volume 61
_journal_year 2005
_chemical_formula_iupac 'C16 H17 N O5'
_chemical_formula_moiety 'C16 H17 N O5'
_chemical_formula_sum 'C16 H17 N O5'
_chemical_formula_weight 303.31
_chemical_name_systematic
;
Dimethyl 3-(methylamino)-2-(4-methylphenyl)furan-4,5-dicarboxylate
;
_space_group_IT_number 14
_symmetry_cell_setting monoclinic
_symmetry_space_group_name_Hall '-P 2ybc'
_symmetry_space_group_name_H-M 'P 1 21/c 1'
_cell_angle_alpha 90.0000
_cell_angle_beta 108.6580(7)
_cell_angle_gamma 90.0000
_cell_formula_units_Z 8
_cell_length_a 15.5390(2)
_cell_length_b 17.8363(3)
_cell_length_c 11.6349(3)
_cell_measurement_reflns_used 12870
_cell_measurement_temperature 295.0(10)
_cell_measurement_theta_max 27.5
_cell_measurement_theta_min 1.8
_cell_volume 3055.23(10)
_computing_cell_refinement PROCESS-AUTO
_computing_data_collection 'PROCESS-AUTO (Rigaku, 1998)'
_computing_data_reduction 'CrystalStructure (Rigaku/MSC, 2004)'
_computing_molecular_graphics 'ORTEP-3 for Windows (Farrugia, 1997)'
_computing_publication_material 'CrystalStructure and  PLATON (Spek, 2003)'
_computing_structure_refinement 'CRYSTALS (Watkin et al., 1996)'
_computing_structure_solution 'SIR97 (Altomare et al, 1999)'
_diffrn_detector_area_resol_mean 10.00
_diffrn_measured_fraction_theta_full 0.999
_diffrn_measured_fraction_theta_max 0.999
_diffrn_measurement_device_type 'Rigaku R-AXIS RAPID'
_diffrn_measurement_method \w
_diffrn_radiation_type 'Mo K\a'
_diffrn_radiation_wavelength 0.71069
_diffrn_reflns_av_R_equivalents 0.050
_diffrn_reflns_limit_h_max 20
_diffrn_reflns_limit_h_min -20
_diffrn_reflns_limit_k_max 23
_diffrn_reflns_limit_k_min -23
_diffrn_reflns_limit_l_max 14
_diffrn_reflns_limit_l_min -15
_diffrn_reflns_number 28950
_diffrn_reflns_theta_full 27.48
_diffrn_reflns_theta_max 27.48
_exptl_absorpt_coefficient_mu 0.098
_exptl_absorpt_correction_T_max 0.990
_exptl_absorpt_correction_T_min 0.943
_exptl_absorpt_correction_type multi-scan
_exptl_absorpt_process_details '(ABSCOR; Higashi, 1995)'
_exptl_crystal_colour yellow
_exptl_crystal_density_diffrn 1.319
_exptl_crystal_density_method 'not measured'
_exptl_crystal_description prism
_exptl_crystal_F_000 1280.00
_exptl_crystal_size_max 0.30
_exptl_crystal_size_mid 0.20
_exptl_crystal_size_min 0.10
_refine_diff_density_max 0.57
_refine_diff_density_min -0.59
_refine_ls_extinction_method none
_refine_ls_goodness_of_fit_ref 1.010
_refine_ls_hydrogen_treatment constr
_refine_ls_number_parameters 397
_refine_ls_number_reflns 6992
_refine_ls_R_factor_gt 0.0529
_refine_ls_shift/su_max 0.0000
_refine_ls_structure_factor_coef Fsqd
_refine_ls_weighting_details 'w = 1/[0.0014Fo^2^ + 1\s(Fo^2^)]/(4Fo^2^)'
_refine_ls_weighting_scheme calc
_refine_ls_wR_factor_ref 0.1586
_reflns_number_gt 3442
_reflns_number_total 6994
_reflns_threshold_expression F^2^>2\s(F^2^)
_cod_data_source_file hg6253.cif
_cod_data_source_block 1
_cod_original_sg_symbol_H-M 'P 21/c'
_cod_database_code 2207251

loop_
_symmetry_equiv_pos_site_id
_symmetry_equiv_pos_as_xyz
1 +X,+Y,+Z
2 -X,1/2+Y,1/2-Z
3 -X,-Y,-Z
4 +X,1/2-Y,1/2+Z

loop_
_atom_site_label
_atom_site_fract_x
_atom_site_fract_y
_atom_site_fract_z
_atom_site_U_iso_or_equiv
_atom_site_adp_type
_atom_site_calc_flag
_atom_site_refinement_flags
_atom_site_occupancy
_atom_site_type_symbol
O1 0.19334(11) 0.55133(9) 0.60462(14) 0.0438(5) Uani d . 1.00 O
O2 0.13246(12) 0.30854(10) 0.47869(17) 0.0586(6) Uani d . 1.00 O
O3 0.12175(12) 0.33308(9) 0.66288(14) 0.0487(5) Uani d . 1.00 O
O4 0.00263(12) 0.46164(11) 0.64034(18) 0.0569(6) Uani d . 1.00 O
O5 0.07660(12) 0.56647(10) 0.72350(17) 0.0579(6) Uani d . 1.00 O
O6 0.32307(11) 0.51294(9) 0.92235(16) 0.0467(5) Uani d . 1.00 O
O7 0.29690(12) 0.25939(10) 0.90574(17) 0.0573(6) Uani d . 1.00 O
O8 0.33441(12) 0.30705(10) 0.75115(16) 0.0511(5) Uani d . 1.00 O
O9 0.48171(12) 0.41124(11) 0.8276(2) 0.0645(6) Uani d . 1.00 O
O10 0.44858(12) 0.53331(10) 0.82024(18) 0.0605(6) Uani d . 1.00 O
N1 0.28585(13) 0.40982(12) 0.45587(19) 0.0467(6) Uani d . 1.00 N
N2 0.17956(12) 0.36918(12) 0.97855(19) 0.0436(6) Uani d . 1.00 N
C1 0.25200(17) 0.52907(13) 0.5430(2) 0.0422(7) Uani d . 1.00 C
C2 0.24027(16) 0.45424(12) 0.5171(2) 0.0390(7) Uani d . 1.00 C
C3 0.17029(16) 0.42928(12) 0.5638(2) 0.0380(6) Uani d . 1.00 C
C4 0.14308(16) 0.49067(13) 0.6136(2) 0.0409(7) Uani d . 1.00 C
C5 0.30801(17) 0.58925(12) 0.5188(2) 0.0408(7) Uani d . 1.00 C
C6 0.32681(19) 0.65345(14) 0.5906(2) 0.0514(8) Uani d . 1.00 C
C7 0.37400(18) 0.71244(14) 0.5623(2) 0.0538(8) Uani d . 1.00 C
C8 0.40382(17) 0.71026(14) 0.4619(2) 0.0493(8) Uani d . 1.00 C
C9 0.4521(2) 0.77634(17) 0.4303(3) 0.0743(11) Uani d . 1.00 C
C10 0.38659(18) 0.64553(17) 0.3920(2) 0.0538(8) Uani d . 1.00 C
C11 0.33968(17) 0.58587(14) 0.4190(2) 0.0468(7) Uani d . 1.00 C
C12 0.13875(16) 0.35145(13) 0.5616(2) 0.0412(7) Uani d . 1.00 C
C13 0.0852(2) 0.25869(14) 0.6658(2) 0.0632(10) Uani d . 1.00 C
C14 0.06647(19) 0.50340(13) 0.6596(2) 0.0433(7) Uani d . 1.00 C
C15 0.0045(2) 0.58471(18) 0.7720(2) 0.0681(10) Uani d . 1.00 C
C16 0.38497(18) 0.40661(16) 0.5051(2) 0.0575(9) Uani d . 1.00 C
C17 0.25543(16) 0.48947(13) 0.9677(2) 0.0422(7) Uani d . 1.00 C
C18 0.24219(16) 0.41455(13) 0.9491(2) 0.0390(7) Uani d . 1.00 C
C19 0.30580(16) 0.39020(12) 0.8905(2) 0.0380(6) Uani d . 1.00 C
C20 0.35412(16) 0.45188(13) 0.8787(2) 0.0404(7) Uani d . 1.00 C
C21 0.21895(17) 0.54724(14) 1.0280(2) 0.0458(7) Uani d . 1.00 C
C22 0.2190(2) 0.62213(16) 0.9966(2) 0.0616(9) Uani d . 1.00 C
C23 0.1877(2) 0.67608(18) 1.0574(3) 0.0771(11) Uani d . 1.00 C
C24 0.1560(2) 0.6579(2) 1.1527(3) 0.0749(11) Uani d . 1.00 C
C25 0.1273(2) 0.7183(2) 1.2243(4) 0.1187(17) Uani d . 1.00 C
C26 0.15381(19) 0.5835(2) 1.1813(2) 0.0670(10) Uani d . 1.00 C
C27 0.18474(18) 0.52863(17) 1.1206(2) 0.0547(8) Uani d . 1.00 C
C28 0.31275(16) 0.31266(13) 0.8525(2) 0.0392(7) Uani d . 1.00 C
C29 0.3510(2) 0.23199(16) 0.7162(2) 0.0672(10) Uani d . 1.00 C
C30 0.43449(18) 0.46157(14) 0.8395(2) 0.0433(7) Uani d . 1.00 C
C31 0.5268(2) 0.54973(19) 0.7831(3) 0.0737(11) Uani d . 1.00 C
C32 0.08478(17) 0.39031(16) 0.9368(2) 0.0526(8) Uani d . 1.00 C
H6 0.3073 0.6568 0.6581 0.064 Uiso c R 1.00 H
H7 0.3863 0.7547 0.6118 0.065 Uiso c R 1.00 H
H10 0.4066 0.6424 0.3249 0.066 Uiso c R 1.00 H
H11 0.3298 0.5429 0.3713 0.056 Uiso c R 1.00 H
H22 0.2401 0.6361 0.9333 0.077 Uiso c R 1.00 H
H23 0.1882 0.7260 1.0347 0.094 Uiso c R 1.00 H
H26 0.1311 0.5698 1.2433 0.081 Uiso c R 1.00 H
H27 0.1828 0.4786 1.1422 0.065 Uiso c R 1.00 H
H91 0.4085 0.8093 0.3769 0.090 Uiso c R 1.00 H
H92 0.4940 0.7589 0.3908 0.090 Uiso c R 1.00 H
H93 0.4848 0.8029 0.5030 0.090 Uiso c R 1.00 H
H101 0.2611 0.3661 0.4424 0.059 Uiso c R 1.00 H
H131 0.0201 0.2604 0.6346 0.083 Uiso c R 1.00 H
H132 0.1039 0.2408 0.7479 0.083 Uiso c R 1.00 H
H133 0.1075 0.2255 0.6169 0.083 Uiso c R 1.00 H
H151 -0.0400 0.6148 0.7142 0.088 Uiso c R 1.00 H
H152 0.0288 0.6122 0.8464 0.088 Uiso c R 1.00 H
H153 -0.0234 0.5394 0.7873 0.088 Uiso c R 1.00 H
H161 0.4108 0.4455 0.4694 0.073 Uiso c R 1.00 H
H162 0.4055 0.3587 0.4868 0.073 Uiso c R 1.00 H
H163 0.4036 0.4134 0.5914 0.074 Uiso c R 1.00 H
H201 0.1970 0.3294 1.0214 0.055 Uiso c R 1.00 H
H251 0.1788 0.7333 1.2915 0.147 Uiso c R 1.00 H
H252 0.0808 0.6990 1.2540 0.147 Uiso c R 1.00 H
H253 0.1043 0.7608 1.1730 0.147 Uiso c R 1.00 H
H291 0.4142 0.2201 0.7521 0.086 Uiso c R 1.00 H
H292 0.3348 0.2292 0.6295 0.086 Uiso c R 1.00 H
H293 0.3151 0.1969 0.7439 0.086 Uiso c R 1.00 H
H311 0.5792 0.5583 0.8529 0.095 Uiso c R 1.00 H
H312 0.5147 0.5937 0.7329 0.095 Uiso c R 1.00 H
H313 0.5381 0.5080 0.7378 0.095 Uiso c R 1.00 H
H321 0.0479 0.3460 0.9251 0.066 Uiso c R 1.00 H
H322 0.0717 0.4169 0.8614 0.066 Uiso c R 1.00 H
H323 0.0718 0.4220 0.9960 0.066 Uiso c R 1.00 H

loop_
_atom_site_aniso_label
_atom_site_aniso_U_11
_atom_site_aniso_U_22
_atom_site_aniso_U_33
_atom_site_aniso_U_12
_atom_site_aniso_U_13
_atom_site_aniso_U_23
O1 0.0489(10) 0.0333(9) 0.0549(11) 0.0010(8) 0.0247(9) -0.0013(8)
O2 0.0809(14) 0.0455(11) 0.0589(12) -0.0111(10) 0.0357(11) -0.0128(9)
O3 0.0648(11) 0.0376(10) 0.0498(10) -0.0075(8) 0.0271(10) -0.0016(8)
O4 0.0491(11) 0.0573(12) 0.0698(13) -0.0022(10) 0.0268(10) 0.0008(10)
O5 0.0655(12) 0.0467(11) 0.0734(13) 0.0047(9) 0.0391(11) -0.0101(9)
O6 0.0480(10) 0.0392(10) 0.0584(11) -0.0053(8) 0.0245(9) -0.0060(8)
O7 0.0815(14) 0.0376(10) 0.0661(13) 0.0057(9) 0.0421(11) 0.0098(9)
O8 0.0686(12) 0.0441(10) 0.0496(11) 0.0034(9) 0.0316(10) -0.0016(8)
O9 0.0594(12) 0.0562(12) 0.0913(15) 0.0065(10) 0.0429(12) 0.0021(11)
O10 0.0605(12) 0.0455(11) 0.0899(15) -0.0079(9) 0.0441(12) 0.0021(10)
N1 0.0507(13) 0.0400(12) 0.0562(13) -0.0023(10) 0.0264(11) -0.0090(10)
N2 0.0425(12) 0.0425(12) 0.0503(12) 0.0021(10) 0.0210(11) 0.0127(10)
C1 0.0448(14) 0.0386(14) 0.0472(15) 0.0020(11) 0.0206(13) 0.0000(11)
C2 0.0418(13) 0.0356(14) 0.0414(14) 0.0014(11) 0.0159(12) -0.0003(11)
C3 0.0416(13) 0.0345(13) 0.0390(14) 0.0018(11) 0.0143(12) 0.0017(11)
C4 0.0423(14) 0.0362(14) 0.0466(14) 0.0002(11) 0.0176(12) 0.0038(11)
C5 0.0411(14) 0.0343(13) 0.0477(15) 0.0039(11) 0.0155(12) 0.0028(11)
C6 0.0594(17) 0.0444(16) 0.0557(17) -0.0018(13) 0.0258(14) -0.0044(13)
C7 0.0588(17) 0.0376(15) 0.0661(19) -0.0047(13) 0.0214(16) -0.0012(13)
C8 0.0400(14) 0.0438(16) 0.0613(18) -0.0004(12) 0.0124(14) 0.0090(13)
C9 0.072(2) 0.064(2) 0.087(2) -0.0183(17) 0.026(2) 0.0118(18)
C10 0.0526(16) 0.0601(18) 0.0526(17) -0.0016(14) 0.0222(14) 0.0067(14)
C11 0.0505(15) 0.0423(15) 0.0486(16) -0.0049(12) 0.0172(13) -0.0005(12)
C12 0.0402(14) 0.0381(14) 0.0469(15) 0.0040(11) 0.0162(12) -0.0007(12)
C13 0.086(2) 0.0407(16) 0.079(2) -0.0155(15) 0.0489(19) -0.0015(14)
C14 0.0499(15) 0.0385(14) 0.0448(14) 0.0102(13) 0.0199(13) 0.0075(12)
C15 0.076(2) 0.065(2) 0.079(2) 0.0221(17) 0.0459(19) -0.0007(16)
C16 0.0568(17) 0.0525(17) 0.072(2) 0.0052(14) 0.0338(16) -0.0046(14)
C17 0.0389(13) 0.0456(15) 0.0465(15) -0.0020(11) 0.0196(12) -0.0010(12)
C18 0.0403(13) 0.0399(14) 0.0383(14) 0.0015(11) 0.0145(12) 0.0015(11)
C19 0.0397(14) 0.0385(14) 0.0380(13) 0.0010(11) 0.0158(11) 0.0011(11)
C20 0.0441(14) 0.0357(14) 0.0432(14) 0.0018(11) 0.0164(12) -0.0018(11)
C21 0.0404(14) 0.0451(16) 0.0523(16) -0.0031(12) 0.0156(13) -0.0128(12)
C22 0.0603(18) 0.0493(18) 0.083(2) -0.0054(14) 0.0335(17) -0.0135(15)
C23 0.064(2) 0.0458(19) 0.126(3) -0.0053(15) 0.037(2) -0.0276(19)
C24 0.0446(17) 0.082(2) 0.098(2) -0.0086(17) 0.0240(18) -0.049(2)
C25 0.086(2) 0.114(3) 0.166(4) -0.014(2) 0.055(3) -0.090(3)
C26 0.0468(17) 0.093(2) 0.064(2) -0.0045(17) 0.0222(15) -0.0266(18)
C27 0.0476(15) 0.0644(19) 0.0523(16) -0.0006(14) 0.0163(14) -0.0114(14)
C28 0.0386(13) 0.0412(15) 0.0393(14) 0.0027(11) 0.0147(12) 0.0020(11)
C29 0.089(2) 0.0556(19) 0.070(2) 0.0118(17) 0.0428(19) -0.0110(15)
C30 0.0446(15) 0.0434(15) 0.0440(15) -0.0046(13) 0.0170(13) -0.0006(12)
C31 0.066(2) 0.068(2) 0.102(2) -0.0185(17) 0.048(2) 0.0042(18)
C32 0.0459(16) 0.0559(17) 0.0611(18) -0.0033(13) 0.0242(14) 0.0049(14)

loop_
_atom_type_symbol
_atom_type_description
_atom_type_scat_dispersion_real
_atom_type_scat_dispersion_imag
_atom_type_scat_source
C C 0.003 0.002
;
International Tables for Crystallography
(1992, Vol. C, Tables 4.2.6.8 and 6.1.1.4)
;
H H 0.000 0.000
;
International Tables for Crystallography
(1992, Vol. C, Table 6.1.1.4)
;
O O 0.011 0.006
;
International Tables for Crystallography
(1992, Vol. C, Tables 4.2.6.8 and 6.1.1.4)
;
N N 0.006 0.003
;
International Tables for Crystallography
(1992, Vol. C, Tables 4.2.6.8 and 6.1.1.4)
;

loop_
_geom_angle_atom_site_label_1
_geom_angle_atom_site_label_2
_geom_angle_atom_site_label_3
_geom_angle
_geom_angle_publ_flag
C1 O1 C4 107.54(19) ?
C12 O3 C13 115.9(2) ?
C14 O5 C15 116.2(2) ?
C17 O6 C20 107.76(19) ?
C28 O8 C29 115.9(2) ?
C30 O10 C31 116.4(2) ?
C2 N1 C16 117.6(2) y
C18 N2 C32 118.9(2) y
O1 C1 C2 109.3(2) y
O1 C1 C5 114.8(2) ?
C2 C1 C5 135.9(2) ?
N1 C2 C1 127.7(2) ?
N1 C2 C3 125.9(2) ?
C1 C2 C3 106.4(2) ?
C2 C3 C4 106.7(2) ?
C2 C3 C12 125.2(2) ?
C4 C3 C12 128.1(2) ?
O1 C4 C3 110.0(2) ?
O1 C4 C14 117.2(2) ?
C3 C4 C14 132.4(2) ?
C1 C5 C6 120.8(2) ?
C1 C5 C11 121.0(2) ?
C6 C5 C11 118.1(2) ?
C5 C6 C7 120.6(2) ?
C6 C7 C8 121.7(2) ?
C7 C8 C9 120.7(2) ?
C7 C8 C10 117.5(2) ?
C9 C8 C10 121.8(3) ?
C8 C10 C11 121.7(2) ?
C5 C11 C10 120.4(2) ?
O2 C12 O3 124.2(2) ?
O2 C12 C3 123.5(2) ?
O3 C12 C3 112.2(2) ?
O4 C14 O5 124.9(2) ?
O4 C14 C4 123.5(2) ?
O5 C14 C4 111.7(2) ?
O6 C17 C18 109.4(2) y
O6 C17 C21 115.4(2) ?
C18 C17 C21 135.1(2) ?
N2 C18 C17 128.0(2) ?
N2 C18 C19 125.7(2) ?
C17 C18 C19 106.3(2) ?
C18 C19 C20 106.8(2) ?
C18 C19 C28 123.8(2) ?
C20 C19 C28 129.4(2) ?
O6 C20 C19 109.7(2) ?
O6 C20 C30 117.5(2) ?
C19 C20 C30 132.5(2) ?
C17 C21 C22 121.3(2) ?
C17 C21 C27 120.6(2) ?
C22 C21 C27 118.0(2) ?
C21 C22 C23 120.6(3) ?
C22 C23 C24 121.6(3) ?
C23 C24 C25 121.1(3) ?
C23 C24 C26 117.6(3) ?
C25 C24 C26 121.3(3) ?
C24 C26 C27 121.5(3) ?
C21 C27 C26 120.7(2) ?
O7 C28 O8 123.3(2) ?
O7 C28 C19 122.9(2) ?
O8 C28 C19 113.7(2) ?
O9 C30 O10 124.3(2) ?
O9 C30 C20 124.1(2) ?
O10 C30 C20 111.6(2) ?
C2 N1 H101 109.6 ?
C16 N1 H101 112.9 ?
C18 N2 H201 120.5 ?
C32 N2 H201 120.6 ?
C5 C6 H6 119.7 ?
C7 C6 H6 119.6 ?
C6 C7 H7 119.2 ?
C8 C7 H7 119.1 ?
C8 C9 H91 109.5 ?
C8 C9 H92 109.3 ?
C8 C9 H93 109.6 ?
H91 C9 H92 109.5 ?
H91 C9 H93 109.5 ?
H92 C9 H93 109.5 ?
C8 C10 H10 119.2 ?
C11 C10 H10 119.1 ?
C5 C11 H11 119.7 ?
C10 C11 H11 119.9 ?
O3 C13 H131 109.7 ?
O3 C13 H132 109.3 ?
O3 C13 H133 109.4 ?
H131 C13 H132 109.5 ?
H131 C13 H133 109.5 ?
H132 C13 H133 109.5 ?
O5 C15 H151 109.2 ?
O5 C15 H152 109.7 ?
O5 C15 H153 109.6 ?
H151 C15 H152 109.5 ?
H151 C15 H153 109.5 ?
H152 C15 H153 109.5 ?
N1 C16 H161 109.7 ?
N1 C16 H162 109.3 ?
N1 C16 H163 109.4 ?
H161 C16 H162 109.5 ?
H161 C16 H163 109.5 ?
H162 C16 H163 109.5 ?
C21 C22 H22 119.8 ?
C23 C22 H22 119.6 ?
C22 C23 H23 119.3 ?
C24 C23 H23 119.1 ?
C24 C25 H251 109.4 ?
C24 C25 H252 109.3 ?
C24 C25 H253 109.7 ?
H251 C25 H252 109.5 ?
H251 C25 H253 109.5 ?
H252 C25 H253 109.5 ?
C24 C26 H26 119.2 ?
C27 C26 H26 119.3 ?
C21 C27 H27 119.6 ?
C26 C27 H27 119.7 ?
O8 C29 H291 109.4 ?
O8 C29 H292 109.5 ?
O8 C29 H293 109.6 ?
H291 C29 H292 109.5 ?
H291 C29 H293 109.5 ?
H292 C29 H293 109.5 ?
O10 C31 H311 110.2 ?
O10 C31 H312 109.1 ?
O10 C31 H313 109.0 ?
H311 C31 H312 109.5 ?
H311 C31 H313 109.5 ?
H312 C31 H313 109.5 ?
N2 C32 H321 109.4 ?
N2 C32 H322 109.3 ?
N2 C32 H323 109.8 ?
H321 C32 H322 109.5 ?
H321 C32 H323 109.5 ?
H322 C32 H323 109.5 ?

loop_
_geom_bond_atom_site_label_1
_geom_bond_atom_site_label_2
_geom_bond_distance
_geom_bond_publ_flag
O1 C1 1.386(3) y
O1 C4 1.358(3) ?
O2 C12 1.211(3) y
O3 C12 1.328(3) ?
O3 C13 1.448(3) ?
O4 C14 1.203(3) ?
O5 C14 1.329(3) ?
O5 C15 1.444(4) ?
O6 C17 1.383(3) y
O6 C20 1.354(3) ?
O7 C28 1.202(3) y
O8 C28 1.329(3) ?
O8 C29 1.446(3) ?
O9 C30 1.195(3) ?
O10 C30 1.329(3) ?
O10 C31 1.445(4) ?
N1 C2 1.400(3) y
N1 C16 1.463(3) y
N2 C18 1.390(3) y
N2 C32 1.445(3) y
C1 C2 1.368(3) ?
C1 C5 1.465(3) ?
C2 C3 1.434(3) ?
C3 C4 1.368(3) ?
C3 C12 1.470(3) ?
C4 C14 1.471(4) ?
C5 C6 1.392(3) ?
C5 C11 1.400(4) ?
C6 C7 1.381(4) ?
C7 C8 1.389(4) ?
C8 C9 1.505(4) ?
C8 C10 1.388(4) ?
C10 C11 1.381(4) ?
C17 C18 1.359(3) ?
C17 C21 1.460(3) ?
C18 C19 1.436(3) ?
C19 C20 1.363(3) ?
C19 C28 1.467(3) ?
C20 C30 1.471(4) ?
C21 C22 1.385(3) ?
C21 C27 1.385(4) ?
C22 C23 1.373(5) ?
C23 C24 1.388(5) ?
C24 C25 1.513(6) ?
C24 C26 1.371(5) ?
C26 C27 1.381(4) ?
N1 H101 0.862 ?
N2 H201 0.860 ?
C6 H6 0.930 ?
C7 H7 0.930 ?
C9 H91 0.960 ?
C9 H92 0.960 ?
C9 H93 0.960 ?
C10 H10 0.930 ?
C11 H11 0.930 ?
C13 H131 0.960 ?
C13 H132 0.960 ?
C13 H133 0.960 ?
C15 H151 0.960 ?
C15 H152 0.960 ?
C15 H153 0.960 ?
C16 H161 0.960 ?
C16 H162 0.960 ?
C16 H163 0.960 ?
C22 H22 0.930 ?
C23 H23 0.930 ?
C25 H251 0.960 ?
C25 H252 0.960 ?
C25 H253 0.960 ?
C26 H26 0.930 ?
C27 H27 0.930 ?
C29 H291 0.960 ?
C29 H292 0.960 ?
C29 H293 0.960 ?
C31 H311 0.960 ?
C31 H312 0.960 ?
C31 H313 0.960 ?
C32 H321 0.960 ?
C32 H322 0.960 ?
C32 H323 0.960 ?

loop_
_geom_hbond_atom_site_label_D
_geom_hbond_atom_site_label_H
_geom_hbond_atom_site_label_A
_geom_hbond_site_symmetry_A
_geom_hbond_distance_DH
_geom_hbond_distance_HA
_geom_hbond_distance_DA
_geom_hbond_angle_DHA
_geom_hbond_publ_flag
N1 H101 O7 4_554 0.86 2.38 3.089(3) 140 yes
N2 H201 O2 4_555 0.86 2.64 3.253(2) 129 yes

loop_
_geom_torsion_atom_site_label_1
_geom_torsion_atom_site_label_2
_geom_torsion_atom_site_label_3
_geom_torsion_atom_site_label_4
_geom_torsion
_geom_torsion_publ_flag
C1 O1 C4 C3 2.4(2) ?
C1 O1 C4 C14 -171.06(18) ?
C4 O1 C1 C2 -1.9(2) ?
C4 O1 C1 C5 176.56(18) ?
C13 O3 C12 O2 -6.1(3) ?
C13 O3 C12 C3 176.5(2) ?
C15 O5 C14 O4 0.0(2) ?
C15 O5 C14 C4 179.4(2) ?
C17 O6 C20 C19 2.3(2) ?
C17 O6 C20 C30 -172.52(18) ?
C20 O6 C17 C18 -1.9(2) ?
C20 O6 C17 C21 175.10(18) ?
C29 O8 C28 O7 -8.6(3) ?
C29 O8 C28 C19 174.1(2) ?
C31 O10 C30 O9 -0.2(3) ?
C31 O10 C30 C20 179.0(2) ?
C16 N1 C2 C1 57.1(3) y
C16 N1 C2 C3 -123.8(2) ?
C32 N2 C18 C17 53.0(3) y
C32 N2 C18 C19 -126.2(2) ?
O1 C1 C2 N1 179.92(19) ?
O1 C1 C2 C3 0.6(2) ?
O1 C1 C5 C6 23.9(3) y
O1 C1 C5 C11 -152.4(2) ?
C2 C1 C5 C6 -158.3(2) ?
C2 C1 C5 C11 25.5(3) ?
C5 C1 C2 N1 1.9(4) ?
C5 C1 C2 C3 -177.3(2) ?
N1 C2 C3 C4 -178.5(2) ?
N1 C2 C3 C12 4.0(3) ?
C1 C2 C3 C4 0.8(2) ?
C1 C2 C3 C12 -176.7(2) ?
C2 C3 C4 O1 -2.0(2) ?
C2 C3 C4 C14 170.1(2) ?
C2 C3 C12 O2 -36.7(3) ?
C2 C3 C12 O3 140.7(2) ?
C4 C3 C12 O2 146.3(2) ?
C4 C3 C12 O3 -36.3(3) y
C12 C3 C4 O1 175.43(19) ?
C12 C3 C4 C14 -12.4(4) ?
O1 C4 C14 O4 157.8(2) ?
O1 C4 C14 O5 -21.6(2) y
C3 C4 C14 O4 -13.9(4) ?
C3 C4 C14 O5 166.7(2) ?
C1 C5 C6 C7 -175.2(2) ?
C1 C5 C11 C10 175.1(2) ?
C6 C5 C11 C10 -1.3(3) ?
C11 C5 C6 C7 1.1(3) ?
C5 C6 C7 C8 0.4(3) ?
C6 C7 C8 C9 177.8(2) ?
C6 C7 C8 C10 -1.7(3) ?
C7 C8 C10 C11 1.5(3) ?
C9 C8 C10 C11 -177.9(2) ?
C8 C10 C11 C5 -0.1(2) ?
O6 C17 C18 N2 -178.60(19) ?
O6 C17 C18 C19 0.7(2) ?
O6 C17 C21 C22 28.0(3) y
O6 C17 C21 C27 -150.7(2) ?
C18 C17 C21 C22 -156.0(2) ?
C18 C17 C21 C27 25.3(3) ?
C21 C17 C18 N2 5.2(4) ?
C21 C17 C18 C19 -175.4(2) ?
N2 C18 C19 C20 -180.0(2) ?
N2 C18 C19 C28 0.4(3) ?
C17 C18 C19 C20 0.7(2) ?
C17 C18 C19 C28 -178.90(19) ?
C18 C19 C20 O6 -1.9(2) ?
C18 C19 C20 C30 171.9(2) ?
C18 C19 C28 O7 -31.7(3) ?
C18 C19 C28 O8 145.7(2) ?
C20 C19 C28 O7 148.8(2) ?
C20 C19 C28 O8 -33.8(3) y
C28 C19 C20 O6 177.7(2) ?
C28 C19 C20 C30 -8.5(4) ?
O6 C20 C30 O9 160.9(2) ?
O6 C20 C30 O10 -18.3(2) y
C19 C20 C30 O9 -12.5(4) ?
C19 C20 C30 O10 168.2(2) ?
C17 C21 C22 C23 -177.5(2) ?
C17 C21 C27 C26 177.2(2) ?
C22 C21 C27 C26 -1.6(3) ?
C27 C21 C22 C23 1.3(3) ?
C21 C22 C23 C24 0.7(4) ?
C22 C23 C24 C25 176.0(2) ?
C22 C23 C24 C26 -2.4(4) ?
C23 C24 C26 C27 2.1(4) ?
C25 C24 C26 C27 -176.3(2) ?
C24 C26 C27 C21 -0.2(3) ?

loop_
_cod_related_entry_id
_cod_related_entry_database
_cod_related_entry_code
1 ChemSpider 24734640
